data_7104375
loop_
_publ_author_name
'Ikeda, Chusaku'
'Ueda, Satoko'
'Nabeshima, Tatsuya'

_publ_section_title
;
 Aluminium complexes of N2O2-type dipyrrins: the first
 hetero-multinuclear complexes of metallo-dipyrrins with high
 fluorescence quantum yields.
;
_journal_issue 18
_journal_name_full 'Chemical communications (Cambridge, England)'
_journal_page_first 2544
_journal_page_last 2546
_journal_paper_doi 10.1039/b820141b
_journal_volume 34
_journal_year 2009
_chemical_formula_sum 'C63 H55 Al2 Cl3 N4 O12 Zn'
_chemical_formula_weight 1285.79
_chemical_name_systematic
;
?
;
_space_group_IT_number 2
_symmetry_cell_setting triclinic
_symmetry_space_group_name_Hall '-P 1'
_symmetry_space_group_name_H-M 'P -1'
_atom_sites_solution_hydrogens geom
_atom_sites_solution_primary direct
_atom_sites_solution_secondary difmap
_audit_creation_method SHELXL-97
_cell_angle_alpha 70.594(2)
_cell_angle_beta 89.998(2)
_cell_angle_gamma 87.1542(18)
_cell_formula_units_Z 2
_cell_length_a 11.2352(7)
_cell_length_b 14.0083(10)
_cell_length_c 19.4195(13)
_cell_measurement_temperature 120(2)
_cell_volume 2878.7(3)
_computing_structure_refinement 'SHELXL-97 (Sheldrick, 1997)'
_computing_structure_solution 'SHELXS-97 (Sheldrick, 1990)'
_diffrn_ambient_temperature 120(2)
_diffrn_measured_fraction_theta_full 0.985
_diffrn_measured_fraction_theta_max 0.985
_diffrn_radiation_monochromator graphite
_diffrn_radiation_source 'fine-focus sealed tube'
_diffrn_radiation_type MoK\a
_diffrn_radiation_wavelength 0.71075
_diffrn_reflns_av_R_equivalents 0.1202
_diffrn_reflns_av_sigmaI/netI 0.1728
_diffrn_reflns_limit_h_max 13
_diffrn_reflns_limit_h_min -14
_diffrn_reflns_limit_k_max 18
_diffrn_reflns_limit_k_min -18
_diffrn_reflns_limit_l_max 24
_diffrn_reflns_limit_l_min -25
_diffrn_reflns_number 28385
_diffrn_reflns_theta_full 27.48
_diffrn_reflns_theta_max 27.48
_diffrn_reflns_theta_min 3.09
_exptl_absorpt_coefficient_mu 0.666
_exptl_absorpt_correction_T_max 0.9868
_exptl_absorpt_correction_T_min 0.8784
_exptl_absorpt_correction_type multi-scan
_exptl_crystal_density_diffrn 1.483
_exptl_crystal_density_method 'not measured'
_exptl_crystal_F_000 1328
_exptl_crystal_size_max 0.20
_exptl_crystal_size_mid 0.10
_exptl_crystal_size_min 0.02
_refine_diff_density_max 1.096
_refine_diff_density_min -1.409
_refine_diff_density_rms 0.139
_refine_ls_extinction_method none
_refine_ls_goodness_of_fit_ref 1.057
_refine_ls_hydrogen_treatment constr
_refine_ls_matrix_type full
_refine_ls_number_parameters 777
_refine_ls_number_reflns 12999
_refine_ls_number_restraints 0
_refine_ls_restrained_S_all 1.057
_refine_ls_R_factor_all 0.1942
_refine_ls_R_factor_gt 0.0777
_refine_ls_shift/su_max 0.008
_refine_ls_shift/su_mean 0.000
_refine_ls_structure_factor_coef Fsqd
_refine_ls_weighting_details 'calc w=1/[\s^2^(Fo^2^)+(0.0634P)^2^+4.9557P] where P=(Fo^2^+2Fc^2^)/3'
_refine_ls_weighting_scheme calc
_refine_ls_wR_factor_gt 0.1492
_refine_ls_wR_factor_ref 0.2200
_reflns_number_gt 5850
_reflns_number_total 12999
_reflns_threshold_expression >2sigma(I)
_cod_data_source_file b820141b.txt
_cod_data_source_block a
_cod_original_sg_symbol_H-M P-1
_cod_database_code 7104375

loop_
_symmetry_equiv_pos_as_xyz
'x, y, z'
'-x, -y, -z'

loop_
_atom_site_label
_atom_site_type_symbol
_atom_site_fract_x
_atom_site_fract_y
_atom_site_fract_z
_atom_site_U_iso_or_equiv
_atom_site_adp_type
_atom_site_occupancy
_atom_site_symmetry_multiplicity
_atom_site_calc_flag
_atom_site_refinement_flags
_atom_site_disorder_assembly
_atom_site_disorder_group
N1 N 0.3414(4) -0.3057(4) 1.0497(3) 0.0333(13) Uani 1 1 d . . .
N2 N 0.2748(4) -0.1927(4) 0.9059(3) 0.0316(13) Uani 1 1 d . . .
C1 C 0.3632(5) -0.3430(5) 1.1228(4) 0.0310(15) Uani 1 1 d . . .
C2 C 0.3519(6) -0.4500(5) 1.1483(4) 0.0352(16) Uani 1 1 d . . .
H1 H 0.3626 -0.4944 1.1972 0.042 Uiso 1 1 calc R . .
C3 C 0.3224(6) -0.4768(5) 1.0887(4) 0.0354(16) Uani 1 1 d . . .
H2 H 0.3092 -0.5434 1.0891 0.043 Uiso 1 1 calc R . .
C4 C 0.3154(6) -0.3887(5) 1.0272(4) 0.0333(15) Uani 1 1 d . . .
C5 C 0.2737(5) -0.3784(5) 0.9569(4) 0.0318(15) Uani 1 1 d . . .
C6 C 0.2517(5) -0.2881(5) 0.9007(4) 0.0327(15) Uani 1 1 d . . .
C7 C 0.1969(5) -0.2696(5) 0.8305(4) 0.0382(17) Uani 1 1 d . . .
H3 H 0.1717 -0.3201 0.8119 0.046 Uiso 1 1 calc R . .
C8 C 0.1868(6) -0.1687(5) 0.7952(4) 0.0372(16) Uani 1 1 d . . .
H4 H 0.1544 -0.1359 0.7475 0.045 Uiso 1 1 calc R . .
C9 C 0.2337(5) -0.1203(5) 0.8429(4) 0.0316(15) Uani 1 1 d . . .
O1 O 0.4233(4) -0.1324(3) 1.0613(2) 0.0313(10) Uani 1 1 d . . .
O2 O 0.3665(3) -0.0322(3) 0.9332(2) 0.0304(10) Uani 1 1 d . . .
C10 C 0.3867(5) -0.2792(5) 1.1656(3) 0.0297(14) Uani 1 1 d . . .
C11 C 0.4117(5) -0.1759(5) 1.1340(3) 0.0277(14) Uani 1 1 d . . .
C12 C 0.4277(5) -0.1172(5) 1.1791(3) 0.0308(15) Uani 1 1 d . . .
H5 H 0.4411 -0.0472 1.1574 0.037 Uiso 1 1 calc R . .
C13 C 0.4244(5) -0.1587(5) 1.2539(4) 0.0342(15) Uani 1 1 d . . .
H6 H 0.4358 -0.1176 1.2834 0.041 Uiso 1 1 calc R . .
C14 C 0.4044(6) -0.2601(5) 1.2859(4) 0.0371(16) Uani 1 1 d . . .
H7 H 0.4044 -0.2900 1.3376 0.045 Uiso 1 1 calc R . .
C15 C 0.3847(5) -0.3171(5) 1.2424(4) 0.0356(16) Uani 1 1 d . . .
H8 H 0.3687 -0.3864 1.2654 0.043 Uiso 1 1 calc R . .
C16 C 0.2394(5) -0.0130(5) 0.8297(3) 0.0296(14) Uani 1 1 d . . .
C17 C 0.3002(5) 0.0281(5) 0.8758(3) 0.0296(15) Uani 1 1 d . . .
C18 C 0.2944(5) 0.1318(5) 0.8610(4) 0.0324(15) Uani 1 1 d . . .
H9 H 0.3349 0.1588 0.8927 0.039 Uiso 1 1 calc R . .
C19 C 0.2317(5) 0.1971(5) 0.8016(4) 0.0344(16) Uani 1 1 d . . .
H10 H 0.2294 0.2681 0.7924 0.041 Uiso 1 1 calc R . .
C20 C 0.1721(5) 0.1577(5) 0.7555(4) 0.0357(16) Uani 1 1 d . . .
H11 H 0.1289 0.2021 0.7143 0.043 Uiso 1 1 calc R . .
C21 C 0.1751(5) 0.0541(5) 0.7690(4) 0.0337(15) Uani 1 1 d . . .
H12 H 0.1334 0.0280 0.7372 0.040 Uiso 1 1 calc R . .
C22 C 0.2452(6) -0.4724(5) 0.9427(4) 0.0388(17) Uani 1 1 d . . .
C23 C 0.1273(6) -0.4972(5) 0.9422(4) 0.0438(19) Uani 1 1 d . . .
H13 H 0.0658 -0.4537 0.9509 0.053 Uiso 1 1 calc R . .
C24 C 0.0978(6) -0.5860(6) 0.9290(4) 0.0462(19) Uani 1 1 d . . .
H14 H 0.0172 -0.6040 0.9309 0.055 Uiso 1 1 calc R . .
C25 C 0.1863(6) -0.6466(5) 0.9133(4) 0.0426(18) Uani 1 1 d . . .
H15 H 0.1665 -0.7062 0.9037 0.051 Uiso 1 1 calc R . .
C26 C 0.3030(6) -0.6216(5) 0.9116(4) 0.0411(18) Uani 1 1 d . . .
H16 H 0.3637 -0.6634 0.9002 0.049 Uiso 1 1 calc R . .
C27 C 0.3325(6) -0.5356(5) 0.9263(4) 0.0386(17) Uani 1 1 d . . .
H17 H 0.4137 -0.5193 0.9252 0.046 Uiso 1 1 calc R . .
Al1 Al 0.35160(16) -0.16821(15) 0.98704(11) 0.0299(5) Uani 1 1 d . . .
Zn1 Zn 0.5000 0.0000 1.0000 0.0272(3) Uani 1 2 d S . .
C28 C 0.7015(6) -0.2127(5) 0.9134(4) 0.0392(17) Uani 1 1 d . . .
H18 H 0.7054 -0.1749 0.8610 0.059 Uiso 1 1 calc R . .
H19 H 0.6854 -0.2834 0.9204 0.059 Uiso 1 1 calc R . .
H20 H 0.7778 -0.2102 0.9371 0.059 Uiso 1 1 calc R . .
C29 C 0.6030(5) -0.1661(5) 0.9467(3) 0.0273(14) Uani 1 1 d . . .
O3 O 0.6248(3) -0.0886(3) 0.9625(2) 0.0278(10) Uani 1 1 d . . .
O4 O 0.5030(3) -0.2047(3) 0.9536(2) 0.0282(10) Uani 1 1 d . . .
C30 C 0.0889(6) -0.1916(6) 1.0262(4) 0.0472(19) Uani 1 1 d . . .
H21 H 0.0722 -0.2027 0.9800 0.071 Uiso 1 1 calc R . .
H22 H 0.0208 -0.1542 1.0385 0.071 Uiso 1 1 calc R . .
H23 H 0.1024 -0.2572 1.0650 0.071 Uiso 1 1 calc R . .
O5 O 0.1943(3) -0.1337(3) 1.0189(2) 0.0347(11) Uani 1 1 d . . .
C31 C 0.1053(7) 0.0011(6) 1.1230(4) 0.057(2) Uani 1 1 d . . .
H24 H 0.1624 -0.0461 1.1575 0.086 Uiso 1 1 calc R . .
H25 H 0.0290 -0.0308 1.1253 0.086 Uiso 1 1 calc R . .
H26 H 0.0935 0.0629 1.1357 0.086 Uiso 1 1 calc R . .
O6 O 0.1504(4) 0.0262(4) 1.0505(3) 0.0415(12) Uani 1 1 d . . .
H54 H 0.2144 0.0557 1.0481 0.062 Uiso 1 1 calc R . .
N3 N 0.3549(4) -0.3181(4) 0.5760(3) 0.0266(12) Uani 1 1 d . . .
N4 N 0.2446(4) -0.2109(4) 0.4423(3) 0.0255(11) Uani 1 1 d . . .
C32 C 0.4034(5) -0.3526(5) 0.6442(3) 0.0271(14) Uani 1 1 d . . .
C33 C 0.4088(5) -0.4604(5) 0.6713(4) 0.0335(15) Uani 1 1 d . . .
H27 H 0.4376 -0.5025 0.7181 0.040 Uiso 1 1 calc R . .
C34 C 0.3642(5) -0.4922(5) 0.6169(4) 0.0333(15) Uani 1 1 d . . .
H28 H 0.3584 -0.5604 0.6188 0.040 Uiso 1 1 calc R . .
C35 C 0.3288(5) -0.4045(5) 0.5578(4) 0.0292(14) Uani 1 1 d . . .
C36 C 0.2672(5) -0.3982(5) 0.4940(3) 0.0271(14) Uani 1 1 d . . .
C37 C 0.2223(5) -0.3068(5) 0.4417(3) 0.0293(15) Uani 1 1 d . . .
C38 C 0.1485(5) -0.2969(5) 0.3806(4) 0.0329(15) Uani 1 1 d . . .
H29 H 0.1184 -0.3510 0.3678 0.040 Uiso 1 1 calc R . .
C39 C 0.1282(5) -0.1962(5) 0.3431(4) 0.0343(15) Uani 1 1 d . . .
H30 H 0.0819 -0.1669 0.2995 0.041 Uiso 1 1 calc R . .
C40 C 0.1904(5) -0.1429(5) 0.3825(3) 0.0277(14) Uani 1 1 d . . .
O7 O 0.4410(3) -0.1374(3) 0.5748(2) 0.0258(9) Uani 1 1 d . . .
O8 O 0.3439(3) -0.0427(3) 0.4556(2) 0.0284(10) Uani 1 1 d . . .
C41 C 0.4377(5) -0.2856(5) 0.6838(3) 0.0265(14) Uani 1 1 d . . .
C42 C 0.4508(5) -0.1803(5) 0.6481(3) 0.0262(14) Uani 1 1 d . . .
C43 C 0.4743(5) -0.1192(5) 0.6897(3) 0.0273(14) Uani 1 1 d . . .
H31 H 0.4780 -0.0482 0.6663 0.033 Uiso 1 1 calc R . .
C44 C 0.4924(6) -0.1599(5) 0.7640(4) 0.0368(16) Uani 1 1 d . . .
H32 H 0.5104 -0.1171 0.7912 0.044 Uiso 1 1 calc R . .
C45 C 0.4847(6) -0.2633(5) 0.7997(4) 0.0343(15) Uani 1 1 d . . .
H33 H 0.4983 -0.2916 0.8509 0.041 Uiso 1 1 calc R . .
C46 C 0.4567(5) -0.3248(5) 0.7592(3) 0.0335(15) Uani 1 1 d . . .
H34 H 0.4503 -0.3953 0.7836 0.040 Uiso 1 1 calc R . .
C47 C 0.1973(5) -0.0344(5) 0.3639(3) 0.0275(14) Uani 1 1 d . . .
C48 C 0.2705(5) 0.0134(5) 0.4000(3) 0.0260(14) Uani 1 1 d . . .
C49 C 0.2713(5) 0.1191(5) 0.3783(4) 0.0302(15) Uani 1 1 d . . .
H35 H 0.3202 0.1498 0.4040 0.036 Uiso 1 1 calc R . .
C50 C 0.2022(5) 0.1789(5) 0.3204(4) 0.0324(15) Uani 1 1 d . . .
H36 H 0.2038 0.2506 0.3059 0.039 Uiso 1 1 calc R . .
C51 C 0.1296(6) 0.1342(5) 0.2829(4) 0.0356(16) Uani 1 1 d . . .
H37 H 0.0821 0.1751 0.2424 0.043 Uiso 1 1 calc R . .
C52 C 0.1274(5) 0.0296(5) 0.3053(4) 0.0350(16) Uani 1 1 d . . .
H38 H 0.0763 0.0000 0.2800 0.042 Uiso 1 1 calc R . .
C53 C 0.2414(5) -0.4922(5) 0.4797(3) 0.0286(14) Uani 1 1 d . . .
C54 C 0.1419(5) -0.5483(5) 0.5096(4) 0.0341(16) Uani 1 1 d . . .
H39 H 0.0942 -0.5295 0.5439 0.041 Uiso 1 1 calc R . .
C55 C 0.1129(6) -0.6301(5) 0.4897(4) 0.0397(17) Uani 1 1 d . . .
H40 H 0.0444 -0.6661 0.5092 0.048 Uiso 1 1 calc R . .
C56 C 0.1832(6) -0.6596(5) 0.4414(4) 0.0370(16) Uani 1 1 d . . .
H41 H 0.1621 -0.7153 0.4273 0.044 Uiso 1 1 calc R . .
C57 C 0.2834(6) -0.6092(5) 0.4137(4) 0.0338(16) Uani 1 1 d . . .
H42 H 0.3329 -0.6314 0.3816 0.041 Uiso 1 1 calc R . .
C58 C 0.3123(6) -0.5261(5) 0.4324(4) 0.0367(16) Uani 1 1 d . . .
H43 H 0.3817 -0.4914 0.4128 0.044 Uiso 1 1 calc R . .
Al2 Al 0.34613(15) -0.17892(14) 0.51193(11) 0.0266(4) Uani 1 1 d . . .
Zn2 Zn 0.5000 0.0000 0.5000 0.0257(3) Uani 1 2 d S . .
C59 C 0.6571(5) -0.2106(5) 0.3964(4) 0.0352(16) Uani 1 1 d . . .
H44 H 0.6671 -0.2841 0.4204 0.053 Uiso 1 1 calc R . .
H45 H 0.7348 -0.1806 0.3928 0.053 Uiso 1 1 calc R . .
H46 H 0.6227 -0.1958 0.3474 0.053 Uiso 1 1 calc R . .
C60 C 0.5753(5) -0.1664(5) 0.4405(3) 0.0265(14) Uani 1 1 d . . .
O9 O 0.6053(3) -0.0868(3) 0.4518(2) 0.0277(10) Uani 1 1 d . . .
O10 O 0.4802(3) -0.2099(3) 0.4621(2) 0.0271(10) Uani 1 1 d . . .
C61 C 0.1186(5) -0.2226(5) 0.6009(4) 0.0394(17) Uani 1 1 d . . .
H47 H 0.1026 -0.2690 0.5742 0.059 Uiso 1 1 calc R . .
H48 H 0.0442 -0.1863 0.6062 0.059 Uiso 1 1 calc R . .
H49 H 0.1519 -0.2614 0.6494 0.059 Uiso 1 1 calc R . .
O11 O 0.2022(3) -0.1512(3) 0.5615(2) 0.0300(10) Uani 1 1 d . . .
C62 C 0.0935(6) 0.0736(6) 0.5534(4) 0.0468(19) Uani 1 1 d . . .
H50 H 0.0813 0.1339 0.5680 0.070 Uiso 1 1 calc R . .
H51 H 0.0191 0.0383 0.5591 0.070 Uiso 1 1 calc R . .
H52 H 0.1174 0.0940 0.5023 0.070 Uiso 1 1 calc R . .
O12 O 0.1852(4) 0.0071(3) 0.5987(3) 0.0369(11) Uani 1 1 d . . .
H55 H 0.2523 0.0290 0.5843 0.055 Uiso 1 1 calc R . .
C63 C -0.0358(7) -0.5108(6) 0.7264(5) 0.063(2) Uani 1 1 d . . .
H53 H -0.0874 -0.4895 0.6814 0.075 Uiso 1 1 calc R . .
Cl1 Cl -0.07127(17) -0.63346(17) 0.77887(12) 0.0575(6) Uani 1 1 d . . .
Cl2 Cl 0.1118(2) -0.5076(2) 0.69909(15) 0.0843(8) Uani 1 1 d . . .
Cl3 Cl -0.0662(2) -0.42499(18) 0.77274(15) 0.0756(7) Uani 1 1 d . . .

loop_
_atom_site_aniso_label
_atom_site_aniso_U_11
_atom_site_aniso_U_22
_atom_site_aniso_U_33
_atom_site_aniso_U_23
_atom_site_aniso_U_13
_atom_site_aniso_U_12
N1 0.029(3) 0.036(3) 0.040(4) -0.019(3) -0.001(2) -0.001(2)
N2 0.035(3) 0.030(3) 0.036(3) -0.018(3) -0.004(2) -0.004(2)
C1 0.026(3) 0.032(4) 0.040(4) -0.018(3) 0.003(3) -0.004(3)
C2 0.042(4) 0.016(3) 0.040(4) 0.000(3) 0.008(3) 0.000(3)
C3 0.043(4) 0.028(4) 0.040(4) -0.017(3) 0.004(3) -0.006(3)
C4 0.041(4) 0.023(4) 0.038(4) -0.013(3) 0.007(3) -0.004(3)
C5 0.032(3) 0.033(4) 0.032(4) -0.013(3) 0.002(3) -0.006(3)
C6 0.032(3) 0.038(4) 0.037(4) -0.024(4) 0.003(3) -0.006(3)
C7 0.033(3) 0.040(4) 0.047(5) -0.022(4) -0.005(3) -0.006(3)
C8 0.040(4) 0.040(4) 0.034(4) -0.016(4) -0.003(3) -0.002(3)
C9 0.022(3) 0.041(4) 0.036(4) -0.019(3) -0.003(3) -0.001(3)
O1 0.038(2) 0.033(3) 0.025(2) -0.013(2) 0.0017(19) -0.011(2)
O2 0.035(2) 0.030(3) 0.029(3) -0.014(2) -0.0085(19) -0.0023(19)
C10 0.036(3) 0.023(3) 0.030(4) -0.007(3) 0.004(3) -0.004(3)
C11 0.031(3) 0.025(4) 0.024(4) -0.004(3) 0.005(3) -0.001(3)
C12 0.038(3) 0.028(4) 0.027(4) -0.009(3) 0.003(3) -0.003(3)
C13 0.038(4) 0.041(4) 0.025(4) -0.013(3) 0.003(3) -0.003(3)
C14 0.045(4) 0.037(4) 0.030(4) -0.012(3) 0.000(3) -0.008(3)
C15 0.033(3) 0.035(4) 0.033(4) -0.005(3) 0.006(3) 0.002(3)
C16 0.026(3) 0.037(4) 0.029(4) -0.015(3) 0.000(3) -0.003(3)
C17 0.022(3) 0.042(4) 0.029(4) -0.018(3) -0.003(3) 0.001(3)
C18 0.038(3) 0.029(4) 0.034(4) -0.015(3) -0.004(3) -0.005(3)
C19 0.037(4) 0.029(4) 0.036(4) -0.012(3) -0.007(3) 0.007(3)
C20 0.031(3) 0.051(5) 0.027(4) -0.014(3) -0.005(3) 0.002(3)
C21 0.032(3) 0.030(4) 0.042(4) -0.015(3) -0.002(3) -0.004(3)
C22 0.042(4) 0.037(4) 0.046(5) -0.023(4) 0.011(3) -0.012(3)
C23 0.050(4) 0.030(4) 0.063(5) -0.029(4) 0.009(4) -0.011(3)
C24 0.044(4) 0.048(5) 0.056(5) -0.028(4) 0.003(4) -0.020(4)
C25 0.057(4) 0.028(4) 0.050(5) -0.023(4) -0.002(4) -0.004(3)
C26 0.055(4) 0.031(4) 0.044(5) -0.022(4) 0.005(4) -0.007(3)
C27 0.043(4) 0.037(4) 0.040(4) -0.016(4) 0.003(3) -0.006(3)
Al1 0.0339(10) 0.0292(11) 0.0305(11) -0.0143(10) -0.0026(8) -0.0064(8)
Zn1 0.0312(5) 0.0268(6) 0.0260(6) -0.0114(5) -0.0010(4) -0.0053(4)
C28 0.038(4) 0.038(4) 0.043(4) -0.017(4) 0.006(3) -0.002(3)
C29 0.036(3) 0.022(3) 0.026(4) -0.012(3) 0.000(3) 0.001(3)
O3 0.030(2) 0.028(2) 0.028(3) -0.012(2) 0.0009(18) -0.0053(18)
O4 0.034(2) 0.027(2) 0.029(3) -0.015(2) -0.0009(19) -0.0078(19)
C30 0.036(4) 0.047(5) 0.060(5) -0.018(4) 0.004(4) -0.016(3)
O5 0.031(2) 0.038(3) 0.038(3) -0.016(2) -0.001(2) -0.009(2)
C31 0.056(5) 0.063(6) 0.059(6) -0.026(5) 0.030(4) -0.015(4)
O6 0.037(3) 0.040(3) 0.054(3) -0.024(3) 0.009(2) -0.010(2)
N3 0.032(3) 0.026(3) 0.027(3) -0.014(3) -0.005(2) -0.007(2)
N4 0.032(3) 0.018(3) 0.030(3) -0.013(2) 0.003(2) -0.006(2)
C32 0.023(3) 0.029(4) 0.030(4) -0.011(3) -0.002(3) 0.001(3)
C33 0.040(4) 0.026(4) 0.034(4) -0.008(3) -0.001(3) -0.004(3)
C34 0.044(4) 0.023(4) 0.032(4) -0.008(3) 0.002(3) -0.004(3)
C35 0.032(3) 0.023(4) 0.034(4) -0.012(3) 0.003(3) -0.007(3)
C36 0.024(3) 0.029(4) 0.035(4) -0.018(3) -0.004(3) -0.007(3)
C37 0.029(3) 0.036(4) 0.031(4) -0.022(3) -0.006(3) -0.004(3)
C38 0.031(3) 0.030(4) 0.042(4) -0.016(3) -0.002(3) -0.010(3)
C39 0.038(4) 0.041(4) 0.027(4) -0.015(3) -0.005(3) -0.008(3)
C40 0.023(3) 0.032(4) 0.029(4) -0.011(3) -0.001(3) -0.005(3)
O7 0.037(2) 0.018(2) 0.020(2) -0.0037(19) 0.0001(18) -0.0054(18)
O8 0.027(2) 0.031(3) 0.031(3) -0.015(2) -0.0054(18) -0.0028(18)
C41 0.028(3) 0.023(3) 0.030(4) -0.010(3) 0.004(3) -0.003(3)
C42 0.023(3) 0.029(4) 0.025(4) -0.009(3) -0.003(2) 0.002(3)
C43 0.031(3) 0.031(4) 0.023(3) -0.012(3) 0.000(3) -0.002(3)
C44 0.040(4) 0.040(4) 0.032(4) -0.015(4) -0.002(3) -0.002(3)
C45 0.042(4) 0.038(4) 0.023(4) -0.010(3) -0.004(3) -0.002(3)
C46 0.033(3) 0.040(4) 0.026(4) -0.008(3) 0.000(3) 0.000(3)
C47 0.025(3) 0.030(4) 0.030(4) -0.012(3) 0.000(3) -0.003(3)
C48 0.016(3) 0.041(4) 0.024(3) -0.015(3) -0.008(2) -0.002(3)
C49 0.031(3) 0.029(4) 0.035(4) -0.017(3) -0.003(3) -0.003(3)
C50 0.036(3) 0.028(4) 0.035(4) -0.015(3) -0.009(3) 0.005(3)
C51 0.037(4) 0.038(4) 0.030(4) -0.010(3) -0.011(3) 0.005(3)
C52 0.032(3) 0.039(4) 0.037(4) -0.016(4) 0.001(3) -0.006(3)
C53 0.033(3) 0.026(4) 0.031(4) -0.016(3) -0.004(3) -0.003(3)
C54 0.035(4) 0.031(4) 0.042(4) -0.019(3) 0.007(3) -0.008(3)
C55 0.038(4) 0.026(4) 0.063(5) -0.024(4) 0.003(3) -0.010(3)
C56 0.041(4) 0.033(4) 0.040(4) -0.017(4) -0.009(3) 0.001(3)
C57 0.047(4) 0.025(4) 0.036(4) -0.019(3) 0.006(3) -0.011(3)
C58 0.037(4) 0.036(4) 0.042(4) -0.020(4) 0.007(3) -0.004(3)
Al2 0.0293(9) 0.0247(11) 0.0302(11) -0.0146(9) -0.0032(8) -0.0046(8)
Zn2 0.0284(5) 0.0235(6) 0.0273(6) -0.0111(5) -0.0020(4) -0.0031(4)
C59 0.042(4) 0.032(4) 0.041(4) -0.024(3) 0.006(3) -0.008(3)
C60 0.033(3) 0.025(4) 0.022(3) -0.007(3) -0.005(3) 0.003(3)
O9 0.033(2) 0.023(2) 0.033(3) -0.016(2) -0.0001(19) -0.0076(18)
O10 0.027(2) 0.030(3) 0.030(3) -0.018(2) -0.0001(18) -0.0088(18)
C61 0.029(3) 0.045(4) 0.051(5) -0.022(4) 0.011(3) -0.009(3)
O11 0.032(2) 0.028(2) 0.032(3) -0.011(2) 0.0030(19) -0.0054(18)
C62 0.035(4) 0.045(5) 0.062(5) -0.020(4) 0.003(4) -0.004(3)
O12 0.034(2) 0.037(3) 0.044(3) -0.019(2) 0.007(2) -0.003(2)
C63 0.064(5) 0.061(6) 0.059(6) -0.014(5) 0.001(4) 0.003(4)
Cl1 0.0601(12) 0.0620(14) 0.0560(13) -0.0250(12) 0.0003(10) -0.0186(10)
Cl2 0.0688(15) 0.0695(17) 0.093(2) 0.0008(15) 0.0271(14) -0.0007(12)
Cl3 0.0792(15) 0.0495(14) 0.0937(19) -0.0205(14) -0.0079(14) 0.0133(11)

loop_
_atom_type_symbol
_atom_type_description
_atom_type_scat_dispersion_real
_atom_type_scat_dispersion_imag
_atom_type_scat_source
C C 0.0033 0.0016 'International Tables Vol C Tables 4.2.6.8 and 6.1.1.4'
H H 0.0000 0.0000 'International Tables Vol C Tables 4.2.6.8 and 6.1.1.4'
Al Al 0.0645 0.0514 'International Tables Vol C Tables 4.2.6.8 and 6.1.1.4'
N N 0.0061 0.0033 'International Tables Vol C Tables 4.2.6.8 and 6.1.1.4'
O O 0.0106 0.0060 'International Tables Vol C Tables 4.2.6.8 and 6.1.1.4'
Zn Zn 0.2839 1.4301 'International Tables Vol C Tables 4.2.6.8 and 6.1.1.4'
Cl Cl 0.1484 0.1585 'International Tables Vol C Tables 4.2.6.8 and 6.1.1.4'

loop_
_geom_angle_atom_site_label_1
_geom_angle_atom_site_label_2
_geom_angle_atom_site_label_3
_geom_angle
_geom_angle_site_symmetry_1
_geom_angle_site_symmetry_3
_geom_angle_publ_flag
C1 N1 C4 107.1(6) . . ?
C1 N1 Al1 127.0(4) . . ?
C4 N1 Al1 125.8(5) . . ?
C9 N2 C6 107.7(5) . . ?
C9 N2 Al1 126.0(4) . . ?
C6 N2 Al1 126.3(5) . . ?
N1 C1 C2 109.6(6) . . ?
N1 C1 C10 122.8(6) . . ?
C2 C1 C10 127.6(6) . . ?
C3 C2 C1 106.9(6) . . ?
C3 C2 H1 126.5 . . ?
C1 C2 H1 126.5 . . ?
C2 C3 C4 108.2(6) . . ?
C2 C3 H2 125.9 . . ?
C4 C3 H2 125.9 . . ?
C3 C4 C5 127.6(6) . . ?
C3 C4 N1 108.3(6) . . ?
C5 C4 N1 123.6(6) . . ?
C6 C5 C4 125.8(6) . . ?
C6 C5 C22 117.0(6) . . ?
C4 C5 C22 117.2(6) . . ?
C5 C6 N2 123.6(6) . . ?
C5 C6 C7 129.6(6) . . ?
N2 C6 C7 106.7(6) . . ?
C8 C7 C6 109.0(6) . . ?
C8 C7 H3 125.5 . . ?
C6 C7 H3 125.5 . . ?
C7 C8 C9 107.4(6) . . ?
C7 C8 H4 126.3 . . ?
C9 C8 H4 126.3 . . ?
N2 C9 C8 109.1(6) . . ?
N2 C9 C16 123.2(6) . . ?
C8 C9 C16 127.7(6) . . ?
C11 O1 Al1 127.6(4) . . ?
C11 O1 Zn1 131.5(4) . . ?
Al1 O1 Zn1 100.3(2) . . ?
C17 O2 Al1 129.2(4) . . ?
C17 O2 Zn1 132.1(4) . . ?
Al1 O2 Zn1 98.1(2) . . ?
C15 C10 C11 116.0(6) . . ?
C15 C10 C1 121.1(6) . . ?
C11 C10 C1 122.9(6) . . ?
O1 C11 C12 118.7(5) . . ?
O1 C11 C10 121.6(5) . . ?
C12 C11 C10 119.6(6) . . ?
C13 C12 C11 121.5(6) . . ?
C13 C12 H5 119.2 . . ?
C11 C12 H5 119.2 . . ?
C12 C13 C14 119.8(6) . . ?
C12 C13 H6 120.1 . . ?
C14 C13 H6 120.1 . . ?
C15 C14 C13 119.2(7) . . ?
C15 C14 H7 120.4 . . ?
C13 C14 H7 120.4 . . ?
C14 C15 C10 123.8(7) . . ?
C14 C15 H8 118.1 . . ?
C10 C15 H8 118.1 . . ?
C17 C16 C21 118.3(6) . . ?
C17 C16 C9 123.8(6) . . ?
C21 C16 C9 117.8(6) . . ?
O2 C17 C18 119.5(6) . . ?
O2 C17 C16 120.9(6) . . ?
C18 C17 C16 119.5(6) . . ?
C19 C18 C17 122.0(6) . . ?
C19 C18 H9 119.0 . . ?
C17 C18 H9 119.0 . . ?
C18 C19 C20 119.1(6) . . ?
C18 C19 H10 120.5 . . ?
C20 C19 H10 120.5 . . ?
C21 C20 C19 120.5(7) . . ?
C21 C20 H11 119.7 . . ?
C19 C20 H11 119.7 . . ?
C20 C21 C16 120.6(6) . . ?
C20 C21 H12 119.7 . . ?
C16 C21 H12 119.7 . . ?
C23 C22 C27 117.9(6) . . ?
C23 C22 C5 119.5(6) . . ?
C27 C22 C5 122.5(6) . . ?
C22 C23 C24 120.6(6) . . ?
C22 C23 H13 119.7 . . ?
C24 C23 H13 119.7 . . ?
C25 C24 C23 119.6(6) . . ?
C25 C24 H14 120.2 . . ?
C23 C24 H14 120.2 . . ?
C26 C25 C24 120.3(6) . . ?
C26 C25 H15 119.8 . . ?
C24 C25 H15 119.8 . . ?
C25 C26 C27 120.1(6) . . ?
C25 C26 H16 120.0 . . ?
C27 C26 H16 120.0 . . ?
C26 C27 C22 121.3(6) . . ?
C26 C27 H17 119.4 . . ?
C22 C27 H17 119.4 . . ?
O2 Al1 O1 83.4(2) . . ?
O2 Al1 N1 175.0(2) . . ?
O1 Al1 N1 91.7(2) . . ?
O2 Al1 O4 91.40(19) . . ?
O1 Al1 O4 92.46(18) . . ?
N1 Al1 O4 89.2(2) . . ?
O2 Al1 N2 91.8(2) . . ?
O1 Al1 N2 175.0(2) . . ?
N1 Al1 N2 93.2(2) . . ?
O4 Al1 N2 89.0(2) . . ?
O2 Al1 O5 89.4(2) . . ?
O1 Al1 O5 89.65(18) . . ?
N1 Al1 O5 90.1(2) . . ?
O4 Al1 O5 177.82(19) . . ?
N2 Al1 O5 89.0(2) . . ?
O2 Al1 Zn1 44.43(13) . . ?
O1 Al1 Zn1 42.27(13) . . ?
N1 Al1 Zn1 130.96(18) . . ?
O4 Al1 Zn1 79.41(13) . . ?
N2 Al1 Zn1 133.56(19) . . ?
O5 Al1 Zn1 102.56(14) . . ?
O1 Zn1 O1 180.00(17) . 2_657 ?
O1 Zn1 O3 91.42(16) . 2_657 ?
O1 Zn1 O3 88.58(16) 2_657 2_657 ?
O1 Zn1 O3 88.58(16) . . ?
O1 Zn1 O3 91.42(16) 2_657 . ?
O3 Zn1 O3 180.0(2) 2_657 . ?
O1 Zn1 O2 107.88(16) . 2_657 ?
O1 Zn1 O2 72.12(16) 2_657 2_657 ?
O3 Zn1 O2 88.67(15) 2_657 2_657 ?
O3 Zn1 O2 91.33(15) . 2_657 ?
O1 Zn1 O2 72.12(16) . . ?
O1 Zn1 O2 107.88(16) 2_657 . ?
O3 Zn1 O2 91.33(15) 2_657 . ?
O3 Zn1 O2 88.67(15) . . ?
O2 Zn1 O2 180.000(1) 2_657 . ?
O1 Zn1 Al1 142.58(12) . 2_657 ?
O1 Zn1 Al1 37.42(12) 2_657 2_657 ?
O3 Zn1 Al1 77.53(11) 2_657 2_657 ?
O3 Zn1 Al1 102.47(11) . 2_657 ?
O2 Zn1 Al1 37.42(12) 2_657 2_657 ?
O2 Zn1 Al1 142.58(12) . 2_657 ?
O1 Zn1 Al1 37.42(12) . . ?
O1 Zn1 Al1 142.58(12) 2_657 . ?
O3 Zn1 Al1 102.47(11) 2_657 . ?
O3 Zn1 Al1 77.53(11) . . ?
O2 Zn1 Al1 142.58(12) 2_657 . ?
O2 Zn1 Al1 37.42(12) . . ?
Al1 Zn1 Al1 180.0 2_657 . ?
C29 C28 H18 109.5 . . ?
C29 C28 H19 109.5 . . ?
H18 C28 H19 109.5 . . ?
C29 C28 H20 109.5 . . ?
H18 C28 H20 109.5 . . ?
H19 C28 H20 109.5 . . ?
O3 C29 O4 124.4(5) . . ?
O3 C29 C28 117.8(5) . . ?
O4 C29 C28 117.7(5) . . ?
C29 O3 Zn1 125.9(4) . . ?
C29 O4 Al1 132.7(4) . . ?
O5 C30 H21 109.5 . . ?
O5 C30 H22 109.5 . . ?
H21 C30 H22 109.5 . . ?
O5 C30 H23 109.5 . . ?
H21 C30 H23 109.5 . . ?
H22 C30 H23 109.5 . . ?
C30 O5 Al1 126.3(4) . . ?
O6 C31 H24 109.5 . . ?
O6 C31 H25 109.5 . . ?
H24 C31 H25 109.5 . . ?
O6 C31 H26 109.5 . . ?
H24 C31 H26 109.5 . . ?
H25 C31 H26 109.5 . . ?
C31 O6 H54 109.5 . . ?
C32 N3 C35 106.5(5) . . ?
C32 N3 Al2 125.8(4) . . ?
C35 N3 Al2 127.1(4) . . ?
C40 N4 C37 107.7(5) . . ?
C40 N4 Al2 125.8(4) . . ?
C37 N4 Al2 126.3(4) . . ?
N3 C32 C33 110.3(5) . . ?
N3 C32 C41 123.1(6) . . ?
C33 C32 C41 126.6(6) . . ?
C34 C33 C32 107.0(6) . . ?
C34 C33 H27 126.5 . . ?
C32 C33 H27 126.5 . . ?
C33 C34 C35 107.4(6) . . ?
C33 C34 H28 126.3 . . ?
C35 C34 H28 126.3 . . ?
C36 C35 N3 122.6(6) . . ?
C36 C35 C34 128.4(6) . . ?
N3 C35 C34 108.8(5) . . ?
C35 C36 C37 124.6(5) . . ?
C35 C36 C53 119.3(6) . . ?
C37 C36 C53 116.1(5) . . ?
N4 C37 C38 108.5(6) . . ?
N4 C37 C36 124.8(5) . . ?
C38 C37 C36 126.7(5) . . ?
C39 C38 C37 108.1(6) . . ?
C39 C38 H29 126.0 . . ?
C37 C38 H29 126.0 . . ?
C38 C39 C40 106.5(6) . . ?
C38 C39 H30 126.8 . . ?
C40 C39 H30 126.8 . . ?
N4 C40 C39 109.2(6) . . ?
N4 C40 C47 123.4(5) . . ?
C39 C40 C47 127.5(6) . . ?
C42 O7 Al2 126.7(4) . . ?
C42 O7 Zn2 133.0(4) . . ?
Al2 O7 Zn2 99.78(19) . . ?
C48 O8 Al2 131.0(4) . . ?
C48 O8 Zn2 129.5(4) . . ?
Al2 O8 Zn2 99.38(19) . . ?
C46 C41 C42 118.2(6) . . ?
C46 C41 C32 119.6(6) . . ?
C42 C41 C32 122.2(6) . . ?
O7 C42 C43 118.8(6) . . ?
O7 C42 C41 121.9(5) . . ?
C43 C42 C41 119.3(6) . . ?
C44 C43 C42 121.1(6) . . ?
C44 C43 H31 119.4 . . ?
C42 C43 H31 119.4 . . ?
C43 C44 C45 120.5(6) . . ?
C43 C44 H32 119.8 . . ?
C45 C44 H32 119.8 . . ?
C44 C45 C46 119.0(6) . . ?
C44 C45 H33 120.5 . . ?
C46 C45 H33 120.5 . . ?
C45 C46 C41 121.8(6) . . ?
C45 C46 H34 119.1 . . ?
C41 C46 H34 119.1 . . ?
C52 C47 C48 116.4(6) . . ?
C52 C47 C40 118.7(6) . . ?
C48 C47 C40 124.9(6) . . ?
O8 C48 C49 118.7(5) . . ?
O8 C48 C47 120.3(6) . . ?
C49 C48 C47 121.0(6) . . ?
C50 C49 C48 120.8(6) . . ?
C50 C49 H35 119.6 . . ?
C48 C49 H35 119.6 . . ?
C49 C50 C51 119.8(6) . . ?
C49 C50 H36 120.1 . . ?
C51 C50 H36 120.1 . . ?
C52 C51 C50 119.3(6) . . ?
C52 C51 H37 120.3 . . ?
C50 C51 H37 120.3 . . ?
C51 C52 C47 122.7(6) . . ?
C51 C52 H38 118.6 . . ?
C47 C52 H38 118.6 . . ?
C58 C53 C54 117.3(6) . . ?
C58 C53 C36 120.6(5) . . ?
C54 C53 C36 122.0(5) . . ?
C55 C54 C53 120.9(6) . . ?
C55 C54 H39 119.6 . . ?
C53 C54 H39 119.6 . . ?
C56 C55 C54 120.0(6) . . ?
C56 C55 H40 120.0 . . ?
C54 C55 H40 120.0 . . ?
C57 C56 C55 120.6(6) . . ?
C57 C56 H41 119.7 . . ?
C55 C56 H41 119.7 . . ?
C56 C57 C58 119.8(6) . . ?
C56 C57 H42 120.1 . . ?
C58 C57 H42 120.1 . . ?
C57 C58 C53 121.2(6) . . ?
C57 C58 H43 119.4 . . ?
C53 C58 H43 119.4 . . ?
O8 Al2 O7 83.19(19) . . ?
O8 Al2 O10 91.94(19) . . ?
O7 Al2 O10 92.75(17) . . ?
O8 Al2 N3 175.8(2) . . ?
O7 Al2 N3 92.6(2) . . ?
O10 Al2 N3 88.6(2) . . ?
O8 Al2 N4 92.4(2) . . ?
O7 Al2 N4 175.5(2) . . ?
O10 Al2 N4 88.23(19) . . ?
N3 Al2 N4 91.8(2) . . ?
O8 Al2 O11 89.32(19) . . ?
O7 Al2 O11 90.10(18) . . ?
O10 Al2 O11 177.00(19) . . ?
N3 Al2 O11 90.4(2) . . ?
N4 Al2 O11 89.00(19) . . ?
O8 Al2 Zn2 43.87(12) . . ?
O7 Al2 Zn2 43.21(12) . . ?
O10 Al2 Zn2 78.91(13) . . ?
N3 Al2 Zn2 132.27(16) . . ?
N4 Al2 Zn2 132.92(17) . . ?
O11 Al2 Zn2 103.85(13) . . ?
O9 Zn2 O9 180.00(18) 2_656 . ?
O9 Zn2 O7 88.23(15) 2_656 2_656 ?
O9 Zn2 O7 91.77(15) . 2_656 ?
O9 Zn2 O7 91.77(15) 2_656 . ?
O9 Zn2 O7 88.23(15) . . ?
O7 Zn2 O7 180.0(3) 2_656 . ?
O9 Zn2 O8 89.16(14) 2_656 2_656 ?
O9 Zn2 O8 90.84(14) . 2_656 ?
O7 Zn2 O8 70.68(16) 2_656 2_656 ?
O7 Zn2 O8 109.32(16) . 2_656 ?
O9 Zn2 O8 90.84(14) 2_656 . ?
O9 Zn2 O8 89.16(14) . . ?
O7 Zn2 O8 109.32(16) 2_656 . ?
O7 Zn2 O8 70.68(16) . . ?
O8 Zn2 O8 180.0(2) 2_656 . ?
O9 Zn2 Al2 77.08(11) 2_656 2_656 ?
O9 Zn2 Al2 102.92(11) . 2_656 ?
O7 Zn2 Al2 37.01(11) 2_656 2_656 ?
O7 Zn2 Al2 142.99(11) . 2_656 ?
O8 Zn2 Al2 36.75(12) 2_656 2_656 ?
O8 Zn2 Al2 143.25(12) . 2_656 ?
O9 Zn2 Al2 102.92(11) 2_656 . ?
O9 Zn2 Al2 77.08(11) . . ?
O7 Zn2 Al2 142.99(11) 2_656 . ?
O7 Zn2 Al2 37.01(11) . . ?
O8 Zn2 Al2 143.25(12) 2_656 . ?
O8 Zn2 Al2 36.75(12) . . ?
Al2 Zn2 Al2 180.0 2_656 . ?
C60 C59 H44 109.5 . . ?
C60 C59 H45 109.5 . . ?
H44 C59 H45 109.5 . . ?
C60 C59 H46 109.5 . . ?
H44 C59 H46 109.5 . . ?
H45 C59 H46 109.5 . . ?
O10 C60 O9 124.6(5) . . ?
O10 C60 C59 117.5(5) . . ?
O9 C60 C59 117.9(5) . . ?
C60 O9 Zn2 125.9(4) . . ?
C60 O10 Al2 133.3(4) . . ?
O11 C61 H47 109.5 . . ?
O11 C61 H48 109.5 . . ?
H47 C61 H48 109.5 . . ?
O11 C61 H49 109.5 . . ?
H47 C61 H49 109.5 . . ?
H48 C61 H49 109.5 . . ?
C61 O11 Al2 127.3(4) . . ?
O12 C62 H50 109.5 . . ?
O12 C62 H51 109.5 . . ?
H50 C62 H51 109.5 . . ?
O12 C62 H52 109.5 . . ?
H50 C62 H52 109.5 . . ?
H51 C62 H52 109.5 . . ?
C62 O12 H55 109.5 . . ?
Cl2 C63 Cl3 111.0(5) . . ?
Cl2 C63 Cl1 111.3(5) . . ?
Cl3 C63 Cl1 111.4(5) . . ?
Cl2 C63 H53 107.6 . . ?
Cl3 C63 H53 107.6 . . ?
Cl1 C63 H53 107.6 . . ?

loop_
_geom_bond_atom_site_label_1
_geom_bond_atom_site_label_2
_geom_bond_distance
_geom_bond_site_symmetry_2
_geom_bond_publ_flag
N1 C1 1.357(8) . ?
N1 C4 1.413(8) . ?
N1 Al1 1.916(6) . ?
N2 C9 1.367(8) . ?
N2 C6 1.409(8) . ?
N2 Al1 1.933(5) . ?
C1 C2 1.426(9) . ?
C1 C10 1.441(8) . ?
C2 C3 1.376(9) . ?
C2 H1 0.9500 . ?
C3 C4 1.401(9) . ?
C3 H2 0.9500 . ?
C4 C5 1.402(9) . ?
C5 C6 1.379(9) . ?
C5 C22 1.482(9) . ?
C6 C7 1.433(9) . ?
C7 C8 1.349(9) . ?
C7 H3 0.9500 . ?
C8 C9 1.430(8) . ?
C8 H4 0.9500 . ?
C9 C16 1.443(9) . ?
O1 C11 1.348(7) . ?
O1 Al1 1.871(4) . ?
O1 Zn1 2.071(4) . ?
O2 C17 1.350(7) . ?
O2 Al1 1.860(5) . ?
O2 Zn1 2.143(4) . ?
C10 C15 1.409(9) . ?
C10 C11 1.414(8) . ?
C11 C12 1.403(8) . ?
C12 C13 1.375(8) . ?
C12 H5 0.9500 . ?
C13 C14 1.378(9) . ?
C13 H6 0.9500 . ?
C14 C15 1.366(9) . ?
C14 H7 0.9500 . ?
C15 H8 0.9500 . ?
C16 C17 1.407(8) . ?
C16 C21 1.411(9) . ?
C17 C18 1.382(9) . ?
C18 C19 1.377(9) . ?
C18 H9 0.9500 . ?
C19 C20 1.386(8) . ?
C19 H10 0.9500 . ?
C20 C21 1.385(9) . ?
C20 H11 0.9500 . ?
C21 H12 0.9500 . ?
C22 C23 1.387(9) . ?
C22 C27 1.396(9) . ?
C23 C24 1.406(9) . ?
C23 H13 0.9500 . ?
C24 C25 1.375(9) . ?
C24 H14 0.9500 . ?
C25 C26 1.372(9) . ?
C25 H15 0.9500 . ?
C26 C27 1.382(9) . ?
C26 H16 0.9500 . ?
C27 H17 0.9500 . ?
Al1 O4 1.927(4) . ?
Al1 O5 1.964(4) . ?
Al1 Zn1 3.0299(18) . ?
Zn1 O1 2.071(4) 2_657 ?
Zn1 O3 2.112(4) 2_657 ?
Zn1 O3 2.112(4) . ?
Zn1 O2 2.143(4) 2_657 ?
Zn1 Al1 3.0299(18) 2_657 ?
C28 C29 1.510(8) . ?
C28 H18 0.9800 . ?
C28 H19 0.9800 . ?
C28 H20 0.9800 . ?
C29 O3 1.258(7) . ?
C29 O4 1.259(7) . ?
C30 O5 1.449(7) . ?
C30 H21 0.9800 . ?
C30 H22 0.9800 . ?
C30 H23 0.9800 . ?
C31 O6 1.432(8) . ?
C31 H24 0.9800 . ?
C31 H25 0.9800 . ?
C31 H26 0.9800 . ?
O6 H54 0.8400 . ?
N3 C32 1.355(8) . ?
N3 C35 1.412(7) . ?
N3 Al2 1.931(5) . ?
N4 C40 1.355(8) . ?
N4 C37 1.382(7) . ?
N4 Al2 1.944(5) . ?
C32 C33 1.422(9) . ?
C32 C41 1.461(8) . ?
C33 C34 1.378(9) . ?
C33 H27 0.9500 . ?
C34 C35 1.413(9) . ?
C34 H28 0.9500 . ?
C35 C36 1.394(8) . ?
C36 C37 1.414(9) . ?
C36 C53 1.475(8) . ?
C37 C38 1.413(8) . ?
C38 C39 1.363(9) . ?
C38 H29 0.9500 . ?
C39 C40 1.436(8) . ?
C39 H30 0.9500 . ?
C40 C47 1.447(8) . ?
O7 C42 1.352(7) . ?
O7 Al2 1.870(4) . ?
O7 Zn2 2.127(4) . ?
O8 C48 1.355(7) . ?
O8 Al2 1.856(5) . ?
O8 Zn2 2.150(4) . ?
C41 C46 1.396(8) . ?
C41 C42 1.421(8) . ?
C42 C43 1.390(8) . ?
C43 C44 1.376(9) . ?
C43 H31 0.9500 . ?
C44 C45 1.389(9) . ?
C44 H32 0.9500 . ?
C45 C46 1.390(9) . ?
C45 H33 0.9500 . ?
C46 H34 0.9500 . ?
C47 C52 1.403(9) . ?
C47 C48 1.408(8) . ?
C48 C49 1.399(9) . ?
C49 C50 1.370(9) . ?
C49 H35 0.9500 . ?
C50 C51 1.393(8) . ?
C50 H36 0.9500 . ?
C51 C52 1.384(9) . ?
C51 H37 0.9500 . ?
C52 H38 0.9500 . ?
C53 C58 1.399(8) . ?
C53 C54 1.411(8) . ?
C54 C55 1.378(8) . ?
C54 H39 0.9500 . ?
C55 C56 1.377(9) . ?
C55 H40 0.9500 . ?
C56 C57 1.372(9) . ?
C56 H41 0.9500 . ?
C57 C58 1.383(8) . ?
C57 H42 0.9500 . ?
C58 H43 0.9500 . ?
Al2 O10 1.899(4) . ?
Al2 O11 1.968(4) . ?
Al2 Zn2 3.0608(18) . ?
Zn2 O9 2.090(4) 2_656 ?
Zn2 O9 2.090(4) . ?
Zn2 O7 2.127(4) 2_656 ?
Zn2 O8 2.150(4) 2_656 ?
Zn2 Al2 3.0608(18) 2_656 ?
C59 C60 1.501(7) . ?
C59 H44 0.9800 . ?
C59 H45 0.9800 . ?
C59 H46 0.9800 . ?
C60 O10 1.259(7) . ?
C60 O9 1.267(7) . ?
C61 O11 1.433(7) . ?
C61 H47 0.9800 . ?
C61 H48 0.9800 . ?
C61 H49 0.9800 . ?
C62 O12 1.437(8) . ?
C62 H50 0.9800 . ?
C62 H51 0.9800 . ?
C62 H52 0.9800 . ?
O12 H55 0.8400 . ?
C63 Cl2 1.740(8) . ?
C63 Cl3 1.746(8) . ?
C63 Cl1 1.747(9) . ?
C63 H53 1.0000 . ?

loop_
_geom_torsion_atom_site_label_1
_geom_torsion_atom_site_label_2
_geom_torsion_atom_site_label_3
_geom_torsion_atom_site_label_4
_geom_torsion
_geom_torsion_site_symmetry_1
_geom_torsion_site_symmetry_2
_geom_torsion_site_symmetry_3
_geom_torsion_site_symmetry_4
_geom_torsion_publ_flag
C4 N1 C1 C2 0.1(6) . . . . ?
Al1 N1 C1 C2 -176.9(4) . . . . ?
C4 N1 C1 C10 -176.5(5) . . . . ?
Al1 N1 C1 C10 6.5(8) . . . . ?
N1 C1 C2 C3 0.0(7) . . . . ?
C10 C1 C2 C3 176.4(6) . . . . ?
C1 C2 C3 C4 -0.1(7) . . . . ?
C2 C3 C4 C5 -171.4(6) . . . . ?
C2 C3 C4 N1 0.1(7) . . . . ?
C1 N1 C4 C3 -0.1(6) . . . . ?
Al1 N1 C4 C3 176.9(4) . . . . ?
C1 N1 C4 C5 171.8(5) . . . . ?
Al1 N1 C4 C5 -11.2(8) . . . . ?
C3 C4 C5 C6 169.8(6) . . . . ?
N1 C4 C5 C6 -0.5(10) . . . . ?
C3 C4 C5 C22 -7.0(9) . . . . ?
N1 C4 C5 C22 -177.3(5) . . . . ?
C4 C5 C6 N2 3.6(10) . . . . ?
C22 C5 C6 N2 -179.6(5) . . . . ?
C4 C5 C6 C7 -172.1(6) . . . . ?
C22 C5 C6 C7 4.7(9) . . . . ?
C9 N2 C6 C5 -175.2(6) . . . . ?
Al1 N2 C6 C5 5.1(8) . . . . ?
C9 N2 C6 C7 1.3(6) . . . . ?
Al1 N2 C6 C7 -178.4(4) . . . . ?
C5 C6 C7 C8 176.0(6) . . . . ?
N2 C6 C7 C8 -0.3(7) . . . . ?
C6 C7 C8 C9 -0.8(7) . . . . ?
C6 N2 C9 C8 -1.8(6) . . . . ?
Al1 N2 C9 C8 177.9(4) . . . . ?
C6 N2 C9 C16 178.2(5) . . . . ?
Al1 N2 C9 C16 -2.0(8) . . . . ?
C7 C8 C9 N2 1.6(7) . . . . ?
C7 C8 C9 C16 -178.4(6) . . . . ?
N1 C1 C10 C15 166.8(6) . . . . ?
C2 C1 C10 C15 -9.1(10) . . . . ?
N1 C1 C10 C11 -12.6(9) . . . . ?
C2 C1 C10 C11 171.5(6) . . . . ?
Al1 O1 C11 C12 -153.2(4) . . . . ?
Zn1 O1 C11 C12 16.7(8) . . . . ?
Al1 O1 C11 C10 28.2(8) . . . . ?
Zn1 O1 C11 C10 -161.9(4) . . . . ?
C15 C10 C11 O1 175.9(5) . . . . ?
C1 C10 C11 O1 -4.7(9) . . . . ?
C15 C10 C11 C12 -2.7(8) . . . . ?
C1 C10 C11 C12 176.8(6) . . . . ?
O1 C11 C12 C13 -175.9(6) . . . . ?
C10 C11 C12 C13 2.7(9) . . . . ?
C11 C12 C13 C14 -0.3(9) . . . . ?
C12 C13 C14 C15 -1.9(9) . . . . ?
C13 C14 C15 C10 1.9(10) . . . . ?
C11 C10 C15 C14 0.4(9) . . . . ?
C1 C10 C15 C14 -179.0(6) . . . . ?
N2 C9 C16 C17 8.0(9) . . . . ?
C8 C9 C16 C17 -172.0(6) . . . . ?
N2 C9 C16 C21 -168.6(5) . . . . ?
C8 C9 C16 C21 11.5(9) . . . . ?
Al1 O2 C17 C18 155.4(4) . . . . ?
Zn1 O2 C17 C18 -14.1(8) . . . . ?
Al1 O2 C17 C16 -26.4(8) . . . . ?
Zn1 O2 C17 C16 164.2(4) . . . . ?
C21 C16 C17 O2 -177.7(5) . . . . ?
C9 C16 C17 O2 5.8(9) . . . . ?
C21 C16 C17 C18 0.5(8) . . . . ?
C9 C16 C17 C18 -176.0(6) . . . . ?
O2 C17 C18 C19 177.6(6) . . . . ?
C16 C17 C18 C19 -0.7(9) . . . . ?
C17 C18 C19 C20 0.3(10) . . . . ?
C18 C19 C20 C21 0.3(9) . . . . ?
C19 C20 C21 C16 -0.4(9) . . . . ?
C17 C16 C21 C20 0.0(9) . . . . ?
C9 C16 C21 C20 176.8(6) . . . . ?
C6 C5 C22 C23 -75.6(8) . . . . ?
C4 C5 C22 C23 101.5(8) . . . . ?
C6 C5 C22 C27 101.5(8) . . . . ?
C4 C5 C22 C27 -81.4(8) . . . . ?
C27 C22 C23 C24 2.9(11) . . . . ?
C5 C22 C23 C24 -179.9(7) . . . . ?
C22 C23 C24 C25 -2.8(12) . . . . ?
C23 C24 C25 C26 0.9(12) . . . . ?
C24 C25 C26 C27 0.6(12) . . . . ?
C25 C26 C27 C22 -0.4(11) . . . . ?
C23 C22 C27 C26 -1.4(11) . . . . ?
C5 C22 C27 C26 -178.5(7) . . . . ?
C17 O2 Al1 O1 -153.1(5) . . . . ?
Zn1 O2 Al1 O1 19.02(17) . . . . ?
C17 O2 Al1 N1 -148(2) . . . . ?
Zn1 O2 Al1 N1 24(3) . . . . ?
C17 O2 Al1 O4 114.6(5) . . . . ?
Zn1 O2 Al1 O4 -73.29(18) . . . . ?
C17 O2 Al1 N2 25.6(5) . . . . ?
Zn1 O2 Al1 N2 -162.31(19) . . . . ?
C17 O2 Al1 O5 -63.4(5) . . . . ?
Zn1 O2 Al1 O5 108.74(18) . . . . ?
C17 O2 Al1 Zn1 -172.1(6) . . . . ?
C11 O1 Al1 O2 152.5(5) . . . . ?
Zn1 O1 Al1 O2 -19.83(18) . . . . ?
C11 O1 Al1 N1 -27.1(5) . . . . ?
Zn1 O1 Al1 N1 160.6(2) . . . . ?
C11 O1 Al1 O4 -116.4(5) . . . . ?
Zn1 O1 Al1 O4 71.3(2) . . . . ?
C11 O1 Al1 N2 137(2) . . . . ?
Zn1 O1 Al1 N2 -35(2) . . . . ?
C11 O1 Al1 O5 63.0(5) . . . . ?
Zn1 O1 Al1 O5 -109.3(2) . . . . ?
C11 O1 Al1 Zn1 172.3(6) . . . . ?
C1 N1 Al1 O2 5(3) . . . . ?
C4 N1 Al1 O2 -172(2) . . . . ?
C1 N1 Al1 O1 9.7(5) . . . . ?
C4 N1 Al1 O1 -166.8(5) . . . . ?
C1 N1 Al1 O4 102.1(5) . . . . ?
C4 N1 Al1 O4 -74.4(5) . . . . ?
C1 N1 Al1 N2 -169.0(5) . . . . ?
C4 N1 Al1 N2 14.5(5) . . . . ?
C1 N1 Al1 O5 -80.0(5) . . . . ?
C4 N1 Al1 O5 103.5(5) . . . . ?
C1 N1 Al1 Zn1 26.9(6) . . . . ?
C4 N1 Al1 Zn1 -149.6(4) . . . . ?
C9 N2 Al1 O2 -10.9(5) . . . . ?
C6 N2 Al1 O2 168.8(5) . . . . ?
C9 N2 Al1 O1 4(3) . . . . ?
C6 N2 Al1 O1 -176(2) . . . . ?
C9 N2 Al1 N1 168.6(5) . . . . ?
C6 N2 Al1 N1 -11.7(5) . . . . ?
C9 N2 Al1 O4 -102.2(5) . . . . ?
C6 N2 Al1 O4 77.4(5) . . . . ?
C9 N2 Al1 O5 78.5(5) . . . . ?
C6 N2 Al1 O5 -101.8(5) . . . . ?
C9 N2 Al1 Zn1 -27.9(6) . . . . ?
C6 N2 Al1 Zn1 151.7(4) . . . . ?
C11 O1 Zn1 O1 50(100) . . . 2_657 ?
Al1 O1 Zn1 O1 -138(100) . . . 2_657 ?
C11 O1 Zn1 O3 -63.0(5) . . . 2_657 ?
Al1 O1 Zn1 O3 108.84(19) . . . 2_657 ?
C11 O1 Zn1 O3 117.0(5) . . . . ?
Al1 O1 Zn1 O3 -71.15(19) . . . . ?
C11 O1 Zn1 O2 26.0(5) . . . 2_657 ?
Al1 O1 Zn1 O2 -162.10(17) . . . 2_657 ?
C11 O1 Zn1 O2 -154.0(5) . . . . ?
Al1 O1 Zn1 O2 17.90(17) . . . . ?
C11 O1 Zn1 Al1 8.1(6) . . . 2_657 ?
Al1 O1 Zn1 Al1 180.0 . . . 2_657 ?
C11 O1 Zn1 Al1 -171.9(6) . . . . ?
C17 O2 Zn1 O1 153.9(5) . . . . ?
Al1 O2 Zn1 O1 -17.90(17) . . . . ?
C17 O2 Zn1 O1 -26.1(5) . . . 2_657 ?
Al1 O2 Zn1 O1 162.10(17) . . . 2_657 ?
C17 O2 Zn1 O3 62.8(5) . . . 2_657 ?
Al1 O2 Zn1 O3 -108.96(18) . . . 2_657 ?
C17 O2 Zn1 O3 -117.2(5) . . . . ?
Al1 O2 Zn1 O3 71.04(18) . . . . ?
C17 O2 Zn1 O2 -67(100) . . . 2_657 ?
Al1 O2 Zn1 O2 121(100) . . . 2_657 ?
C17 O2 Zn1 Al1 -8.2(6) . . . 2_657 ?
Al1 O2 Zn1 Al1 180.0 . . . 2_657 ?
C17 O2 Zn1 Al1 171.8(6) . . . . ?
O2 Al1 Zn1 O1 151.2(3) . . . . ?
N1 Al1 Zn1 O1 -26.1(3) . . . . ?
O4 Al1 Zn1 O1 -105.7(2) . . . . ?
N2 Al1 Zn1 O1 176.0(3) . . . . ?
O5 Al1 Zn1 O1 75.3(2) . . . . ?
O2 Al1 Zn1 O1 -28.8(3) . . . 2_657 ?
O1 Al1 Zn1 O1 180.0 . . . 2_657 ?
N1 Al1 Zn1 O1 153.9(3) . . . 2_657 ?
O4 Al1 Zn1 O1 74.3(2) . . . 2_657 ?
N2 Al1 Zn1 O1 -4.0(3) . . . 2_657 ?
O5 Al1 Zn1 O1 -104.7(2) . . . 2_657 ?
O2 Al1 Zn1 O3 75.5(2) . . . 2_657 ?
O1 Al1 Zn1 O3 -75.7(2) . . . 2_657 ?
N1 Al1 Zn1 O3 -101.8(2) . . . 2_657 ?
O4 Al1 Zn1 O3 178.62(18) . . . 2_657 ?
N2 Al1 Zn1 O3 100.3(3) . . . 2_657 ?
O5 Al1 Zn1 O3 -0.42(19) . . . 2_657 ?
O2 Al1 Zn1 O3 -104.5(2) . . . . ?
O1 Al1 Zn1 O3 104.3(2) . . . . ?
N1 Al1 Zn1 O3 78.2(2) . . . . ?
O4 Al1 Zn1 O3 -1.38(18) . . . . ?
N2 Al1 Zn1 O3 -79.7(3) . . . . ?
O5 Al1 Zn1 O3 179.58(19) . . . . ?
O2 Al1 Zn1 O2 180.0 . . . 2_657 ?
O1 Al1 Zn1 O2 28.8(3) . . . 2_657 ?
N1 Al1 Zn1 O2 2.7(3) . . . 2_657 ?
O4 Al1 Zn1 O2 -76.9(2) . . . 2_657 ?
N2 Al1 Zn1 O2 -155.2(3) . . . 2_657 ?
O5 Al1 Zn1 O2 104.0(2) . . . 2_657 ?
O1 Al1 Zn1 O2 -151.2(3) . . . . ?
N1 Al1 Zn1 O2 -177.3(3) . . . . ?
O4 Al1 Zn1 O2 103.1(2) . . . . ?
N2 Al1 Zn1 O2 24.8(3) . . . . ?
O5 Al1 Zn1 O2 -76.0(2) . . . . ?
O2 Al1 Zn1 Al1 -129(100) . . . 2_657 ?
O1 Al1 Zn1 Al1 80(100) . . . 2_657 ?
N1 Al1 Zn1 Al1 54(100) . . . 2_657 ?
O4 Al1 Zn1 Al1 -26(100) . . . 2_657 ?
N2 Al1 Zn1 Al1 -104(100) . . . 2_657 ?
O5 Al1 Zn1 Al1 155(100) . . . 2_657 ?
O4 C29 O3 Zn1 -2.8(9) . . . . ?
C28 C29 O3 Zn1 173.8(4) . . . . ?
O1 Zn1 O3 C29 38.6(5) . . . . ?
O1 Zn1 O3 C29 -141.4(5) 2_657 . . . ?
O3 Zn1 O3 C29 -65(100) 2_657 . . . ?
O2 Zn1 O3 C29 146.5(5) 2_657 . . . ?
O2 Zn1 O3 C29 -33.5(5) . . . . ?
Al1 Zn1 O3 C29 -177.5(5) 2_657 . . . ?
Al1 Zn1 O3 C29 2.5(5) . . . . ?
O3 C29 O4 Al1 0.6(10) . . . . ?
C28 C29 O4 Al1 -176.1(4) . . . . ?
O2 Al1 O4 C29 44.1(6) . . . . ?
O1 Al1 O4 C29 -39.3(6) . . . . ?
N1 Al1 O4 C29 -131.0(6) . . . . ?
N2 Al1 O4 C29 135.8(6) . . . . ?
O5 Al1 O4 C29 156(6) . . . . ?
Zn1 Al1 O4 C29 1.0(6) . . . . ?
O2 Al1 O5 C30 139.7(5) . . . . ?
O1 Al1 O5 C30 -136.9(5) . . . . ?
N1 Al1 O5 C30 -45.3(6) . . . . ?
O4 Al1 O5 C30 28(6) . . . . ?
N2 Al1 O5 C30 47.9(6) . . . . ?
Zn1 Al1 O5 C30 -177.5(5) . . . . ?
C35 N3 C32 C33 -0.4(6) . . . . ?
Al2 N3 C32 C33 -172.1(4) . . . . ?
C35 N3 C32 C41 -177.2(5) . . . . ?
Al2 N3 C32 C41 11.1(8) . . . . ?
N3 C32 C33 C34 1.3(7) . . . . ?
C41 C32 C33 C34 177.9(5) . . . . ?
C32 C33 C34 C35 -1.6(7) . . . . ?
C32 N3 C35 C36 173.7(5) . . . . ?
Al2 N3 C35 C36 -14.8(8) . . . . ?
C32 N3 C35 C34 -0.6(6) . . . . ?
Al2 N3 C35 C34 171.0(4) . . . . ?
C33 C34 C35 C36 -172.4(6) . . . . ?
C33 C34 C35 N3 1.4(7) . . . . ?
N3 C35 C36 C37 -1.4(9) . . . . ?
C34 C35 C36 C37 171.7(6) . . . . ?
N3 C35 C36 C53 -178.8(5) . . . . ?
C34 C35 C36 C53 -5.7(9) . . . . ?
C40 N4 C37 C38 -1.9(6) . . . . ?
Al2 N4 C37 C38 -177.4(4) . . . . ?
C40 N4 C37 C36 177.9(6) . . . . ?
Al2 N4 C37 C36 2.4(8) . . . . ?
C35 C36 C37 N4 7.7(9) . . . . ?
C53 C36 C37 N4 -174.8(5) . . . . ?
C35 C36 C37 C38 -172.6(6) . . . . ?
C53 C36 C37 C38 5.0(9) . . . . ?
N4 C37 C38 C39 1.4(7) . . . . ?
C36 C37 C38 C39 -178.4(6) . . . . ?
C37 C38 C39 C40 -0.4(7) . . . . ?
C37 N4 C40 C39 1.7(6) . . . . ?
Al2 N4 C40 C39 177.2(4) . . . . ?
C37 N4 C40 C47 -178.1(5) . . . . ?
Al2 N4 C40 C47 -2.6(8) . . . . ?
C38 C39 C40 N4 -0.8(7) . . . . ?
C38 C39 C40 C47 179.0(6) . . . . ?
N3 C32 C41 C46 162.9(5) . . . . ?
C33 C32 C41 C46 -13.3(9) . . . . ?
N3 C32 C41 C42 -16.1(8) . . . . ?
C33 C32 C41 C42 167.7(6) . . . . ?
Al2 O7 C42 C43 -149.3(4) . . . . ?
Zn2 O7 C42 C43 20.3(8) . . . . ?
Al2 O7 C42 C41 30.6(7) . . . . ?
Zn2 O7 C42 C41 -159.8(4) . . . . ?
C46 C41 C42 O7 176.0(5) . . . . ?
C32 C41 C42 O7 -5.0(8) . . . . ?
C46 C41 C42 C43 -4.1(8) . . . . ?
C32 C41 C42 C43 174.9(5) . . . . ?
O7 C42 C43 C44 -176.0(5) . . . . ?
C41 C42 C43 C44 4.1(9) . . . . ?
C42 C43 C44 C45 -1.6(9) . . . . ?
C43 C44 C45 C46 -0.9(9) . . . . ?
C44 C45 C46 C41 0.8(9) . . . . ?
C42 C41 C46 C45 1.7(9) . . . . ?
C32 C41 C46 C45 -177.4(5) . . . . ?
N4 C40 C47 C52 -173.1(5) . . . . ?
C39 C40 C47 C52 7.1(9) . . . . ?
N4 C40 C47 C48 7.3(9) . . . . ?
C39 C40 C47 C48 -172.5(6) . . . . ?
Al2 O8 C48 C49 165.2(4) . . . . ?
Zn2 O8 C48 C49 -18.9(7) . . . . ?
Al2 O8 C48 C47 -16.3(8) . . . . ?
Zn2 O8 C48 C47 159.5(4) . . . . ?
C52 C47 C48 O8 -177.8(5) . . . . ?
C40 C47 C48 O8 1.8(9) . . . . ?
C52 C47 C48 C49 0.6(8) . . . . ?
C40 C47 C48 C49 -179.8(5) . . . . ?
O8 C48 C49 C50 177.3(5) . . . . ?
C47 C48 C49 C50 -1.1(9) . . . . ?
C48 C49 C50 C51 0.5(9) . . . . ?
C49 C50 C51 C52 0.7(9) . . . . ?
C50 C51 C52 C47 -1.2(10) . . . . ?
C48 C47 C52 C51 0.6(9) . . . . ?
C40 C47 C52 C51 -179.0(6) . . . . ?
C35 C36 C53 C58 -99.7(7) . . . . ?
C37 C36 C53 C58 82.6(8) . . . . ?
C35 C36 C53 C54 83.6(8) . . . . ?
C37 C36 C53 C54 -94.1(8) . . . . ?
C58 C53 C54 C55 -3.3(10) . . . . ?
C36 C53 C54 C55 173.5(6) . . . . ?
C53 C54 C55 C56 1.7(11) . . . . ?
C54 C55 C56 C57 1.0(11) . . . . ?
C55 C56 C57 C58 -2.0(11) . . . . ?
C56 C57 C58 C53 0.3(11) . . . . ?
C54 C53 C58 C57 2.3(10) . . . . ?
C36 C53 C58 C57 -174.5(6) . . . . ?
C48 O8 Al2 O7 -162.5(5) . . . . ?
Zn2 O8 Al2 O7 20.78(17) . . . . ?
C48 O8 Al2 O10 105.0(5) . . . . ?
Zn2 O8 Al2 O10 -71.76(18) . . . . ?
C48 O8 Al2 N3 -158(3) . . . . ?
Zn2 O8 Al2 N3 25(3) . . . . ?
C48 O8 Al2 N4 16.7(5) . . . . ?
Zn2 O8 Al2 N4 -160.07(18) . . . . ?
C48 O8 Al2 O11 -72.3(5) . . . . ?
Zn2 O8 Al2 O11 110.96(18) . . . . ?
C48 O8 Al2 Zn2 176.7(6) . . . . ?
C42 O7 Al2 O8 151.3(4) . . . . ?
Zn2 O7 Al2 O8 -21.04(17) . . . . ?
C42 O7 Al2 O10 -117.1(4) . . . . ?
Zn2 O7 Al2 O10 70.58(19) . . . . ?
C42 O7 Al2 N3 -28.4(4) . . . . ?
Zn2 O7 Al2 N3 159.29(19) . . . . ?
C42 O7 Al2 N4 140(2) . . . . ?
Zn2 O7 Al2 N4 -32(3) . . . . ?
C42 O7 Al2 O11 62.0(4) . . . . ?
Zn2 O7 Al2 O11 -110.35(18) . . . . ?
C42 O7 Al2 Zn2 172.3(5) . . . . ?
C32 N3 Al2 O8 3(3) . . . . ?
C35 N3 Al2 O8 -167(3) . . . . ?
C32 N3 Al2 O7 7.6(5) . . . . ?
C35 N3 Al2 O7 -162.4(5) . . . . ?
C32 N3 Al2 O10 100.3(5) . . . . ?
C35 N3 Al2 O10 -69.7(5) . . . . ?
C32 N3 Al2 N4 -171.5(5) . . . . ?
C35 N3 Al2 N4 18.4(5) . . . . ?
C32 N3 Al2 O11 -82.5(5) . . . . ?
C35 N3 Al2 O11 107.5(5) . . . . ?
C32 N3 Al2 Zn2 26.7(5) . . . . ?
C35 N3 Al2 Zn2 -143.3(4) . . . . ?
C40 N4 Al2 O8 -6.7(5) . . . . ?
C37 N4 Al2 O8 168.0(5) . . . . ?
C40 N4 Al2 O7 4(3) . . . . ?
C37 N4 Al2 O7 179(100) . . . . ?
C40 N4 Al2 O10 -98.5(5) . . . . ?
C37 N4 Al2 O10 76.1(5) . . . . ?
C40 N4 Al2 N3 172.9(5) . . . . ?
C37 N4 Al2 N3 -12.4(5) . . . . ?
C40 N4 Al2 O11 82.6(5) . . . . ?
C37 N4 Al2 O11 -102.7(5) . . . . ?
C40 N4 Al2 Zn2 -25.5(6) . . . . ?
C37 N4 Al2 Zn2 149.2(4) . . . . ?
C42 O7 Zn2 O9 -62.3(5) . . . 2_656 ?
Al2 O7 Zn2 O9 109.30(18) . . . 2_656 ?
C42 O7 Zn2 O9 117.7(5) . . . . ?
Al2 O7 Zn2 O9 -70.70(18) . . . . ?
C42 O7 Zn2 O7 159(100) . . . 2_656 ?
Al2 O7 Zn2 O7 -29(100) . . . 2_656 ?
C42 O7 Zn2 O8 27.5(5) . . . 2_656 ?
Al2 O7 Zn2 O8 -160.96(16) . . . 2_656 ?
C42 O7 Zn2 O8 -152.5(5) . . . . ?
Al2 O7 Zn2 O8 19.04(16) . . . . ?
C42 O7 Zn2 Al2 8.4(6) . . . 2_656 ?
Al2 O7 Zn2 Al2 180.0 . . . 2_656 ?
C42 O7 Zn2 Al2 -171.6(6) . . . . ?
C48 O8 Zn2 O9 72.4(5) . . . 2_656 ?
Al2 O8 Zn2 O9 -110.74(19) . . . 2_656 ?
C48 O8 Zn2 O9 -107.6(5) . . . . ?
Al2 O8 Zn2 O9 69.26(19) . . . . ?
C48 O8 Zn2 O7 -16.0(5) . . . 2_656 ?
Al2 O8 Zn2 O7 160.84(16) . . . 2_656 ?
C48 O8 Zn2 O7 164.0(5) . . . . ?
Al2 O8 Zn2 O7 -19.16(16) . . . . ?
C48 O8 Zn2 O8 -83(78) . . . 2_656 ?
Al2 O8 Zn2 O8 94(78) . . . 2_656 ?
C48 O8 Zn2 Al2 3.2(5) . . . 2_656 ?
Al2 O8 Zn2 Al2 180.0 . . . 2_656 ?
C48 O8 Zn2 Al2 -176.8(5) . . . . ?
O8 Al2 Zn2 O9 73.6(2) . . . 2_656 ?
O7 Al2 Zn2 O9 -75.4(2) . . . 2_656 ?
O10 Al2 Zn2 O9 178.31(18) . . . 2_656 ?
N3 Al2 Zn2 O9 -103.9(2) . . . 2_656 ?
N4 Al2 Zn2 O9 101.3(2) . . . 2_656 ?
O11 Al2 Zn2 O9 -0.48(19) . . . 2_656 ?
O8 Al2 Zn2 O9 -106.4(2) . . . . ?
O7 Al2 Zn2 O9 104.6(2) . . . . ?
O10 Al2 Zn2 O9 -1.69(18) . . . . ?
N3 Al2 Zn2 O9 76.1(2) . . . . ?
N4 Al2 Zn2 O9 -78.7(2) . . . . ?
O11 Al2 Zn2 O9 179.52(19) . . . . ?
O8 Al2 Zn2 O7 -31.0(3) . . . 2_656 ?
O7 Al2 Zn2 O7 180.0 . . . 2_656 ?
O10 Al2 Zn2 O7 73.7(2) . . . 2_656 ?
N3 Al2 Zn2 O7 151.5(3) . . . 2_656 ?
N4 Al2 Zn2 O7 -3.2(3) . . . 2_656 ?
O11 Al2 Zn2 O7 -105.1(2) . . . 2_656 ?
O8 Al2 Zn2 O7 149.0(3) . . . . ?
O10 Al2 Zn2 O7 -106.3(2) . . . . ?
N3 Al2 Zn2 O7 -28.5(3) . . . . ?
N4 Al2 Zn2 O7 176.8(3) . . . . ?
O11 Al2 Zn2 O7 74.9(2) . . . . ?
O8 Al2 Zn2 O8 180.0 . . . 2_656 ?
O7 Al2 Zn2 O8 31.0(3) . . . 2_656 ?
O10 Al2 Zn2 O8 -75.3(2) . . . 2_656 ?
N3 Al2 Zn2 O8 2.4(3) . . . 2_656 ?
N4 Al2 Zn2 O8 -152.3(3) . . . 2_656 ?
O11 Al2 Zn2 O8 105.9(2) . . . 2_656 ?
O7 Al2 Zn2 O8 -149.0(3) . . . . ?
O10 Al2 Zn2 O8 104.7(2) . . . . ?
N3 Al2 Zn2 O8 -177.6(3) . . . . ?
N4 Al2 Zn2 O8 27.7(3) . . . . ?
O11 Al2 Zn2 O8 -74.1(2) . . . . ?
O8 Al2 Zn2 Al2 -37(100) . . . 2_656 ?
O7 Al2 Zn2 Al2 174(100) . . . 2_656 ?
O10 Al2 Zn2 Al2 68(100) . . . 2_656 ?
N3 Al2 Zn2 Al2 146(100) . . . 2_656 ?
N4 Al2 Zn2 Al2 -9(100) . . . 2_656 ?
O11 Al2 Zn2 Al2 -111(100) . . . 2_656 ?
O10 C60 O9 Zn2 -5.9(9) . . . . ?
C59 C60 O9 Zn2 172.2(4) . . . . ?
O9 Zn2 O9 C60 -50(100) 2_656 . . . ?
O7 Zn2 O9 C60 -140.1(5) 2_656 . . . ?
O7 Zn2 O9 C60 39.9(5) . . . . ?
O8 Zn2 O9 C60 149.2(5) 2_656 . . . ?
O8 Zn2 O9 C60 -30.8(5) . . . . ?
Al2 Zn2 O9 C60 -175.8(5) 2_656 . . . ?
Al2 Zn2 O9 C60 4.2(5) . . . . ?
O9 C60 O10 Al2 3.4(10) . . . . ?
C59 C60 O10 Al2 -174.8(4) . . . . ?
O8 Al2 O10 C60 42.1(6) . . . . ?
O7 Al2 O10 C60 -41.2(6) . . . . ?
N3 Al2 O10 C60 -133.7(6) . . . . ?
N4 Al2 O10 C60 134.4(6) . . . . ?
O11 Al2 O10 C60 157(4) . . . . ?
Zn2 Al2 O10 C60 0.0(5) . . . . ?
O8 Al2 O11 C61 159.4(5) . . . . ?
O7 Al2 O11 C61 -117.5(5) . . . . ?
O10 Al2 O11 C61 44(4) . . . . ?
N3 Al2 O11 C61 -24.9(5) . . . . ?
N4 Al2 O11 C61 67.0(5) . . . . ?
Zn2 Al2 O11 C61 -158.8(5) . . . . ?
